data_4062589
_journal_name_full Organometallics
_journal_paper_doi 10.1021/om0343059
_journal_year 2004
_chemical_formula_sum 'C9 H16 N3 O3 P'
_chemical_formula_weight 245.22
_space_group_IT_number 61
_symmetry_cell_setting orthorhombic
_symmetry_space_group_name_Hall '-P 2ac 2ab'
_symmetry_space_group_name_H-M 'P b c a'
_cell_angle_alpha 90.00
_cell_angle_beta 90.00
_cell_angle_gamma 90.00
_cell_formula_units_Z 8
_cell_length_a 8.506(10)
_cell_length_b 11.121(13)
_cell_length_c 23.51(3)
_cell_measurement_temperature 293(2)
_cell_volume 2224(4)
_diffrn_ambient_temperature 293(2)
_exptl_crystal_density_diffrn 1.465
_cod_original_sg_symbol_H-M 'P c a b'
_cod_database_code 4062589

loop_
_symmetry_equiv_pos_as_xyz
'x, y, z'
'-x+1/2, -y, z+1/2'
'-x, y+1/2, -z+1/2'
'x+1/2, -y+1/2, -z'
'-x, -y, -z'
'x-1/2, y, -z-1/2'
'x, -y-1/2, z-1/2'
'-x-1/2, y-1/2, z'

loop_
_atom_site_label
_atom_site_type_symbol
_atom_site_fract_x
_atom_site_fract_y
_atom_site_fract_z
_atom_site_U_iso_or_equiv
_atom_site_adp_type
_atom_site_occupancy
_atom_site_symmetry_multiplicity
_atom_site_calc_flag
_atom_site_refinement_flags
_atom_site_disorder_assembly
_atom_site_disorder_group
P1 P 0.02495(9) 0.18601(6) 0.46557(3) 0.0214(4) Uani 1 1 d . . .
N1 N 0.1830(3) 0.1485(2) 0.37109(10) 0.0235(6) Uani 1 1 d . . .
N2 N 0.1196(3) 0.36030(19) 0.39136(9) 0.0233(6) Uani 1 1 d . . .
N3 N -0.1025(3) 0.1677(2) 0.35731(10) 0.0247(6) Uani 1 1 d . . .
O1 O -0.0787(3) 0.4934(2) 0.38706(11) 0.0446(7) Uani 1 1 d . . .
O2 O -0.1725(2) 0.21563(18) 0.26734(9) 0.0344(6) Uani 1 1 d . . .
O3 O -0.0122(2) 0.1621(2) 0.52653(9) 0.0280(6) Uani 1 1 d . . .
C1 C 0.0870(3) 0.3397(2) 0.45202(13) 0.0258(7) Uani 1 1 d . . .
H1A H 0.0052 0.3945 0.4645 0.031 Uiso 1 1 calc R . .
H1B H 0.1809 0.3567 0.4740 0.031 Uiso 1 1 calc R . .
C2 C -0.1396(3) 0.1554(3) 0.41773(12) 0.0290(7) Uani 1 1 d . . .
H2A H -0.1766 0.0742 0.4246 0.035 Uiso 1 1 calc R . .
H2B H -0.2249 0.2099 0.4269 0.035 Uiso 1 1 calc R . .
C3 C 0.1789(3) 0.1038(3) 0.43050(12) 0.0264(7) Uani 1 1 d . . .
H3A H 0.2790 0.1179 0.4491 0.032 Uiso 1 1 calc R . .
H3B H 0.1569 0.0182 0.4312 0.032 Uiso 1 1 calc R . .
C4 C 0.2311(3) 0.2737(2) 0.36644(13) 0.0252(7) Uani 1 1 d . . .
H4A H 0.2453 0.2930 0.3265 0.030 Uiso 1 1 calc R . .
H4B H 0.3321 0.2832 0.3851 0.030 Uiso 1 1 calc R . .
C5 C 0.0467(3) 0.1141(2) 0.33790(13) 0.0263(7) Uani 1 1 d . . .
H5A H 0.0367 0.0272 0.3389 0.032 Uiso 1 1 calc R . .
H5B H 0.0643 0.1373 0.2986 0.032 Uiso 1 1 calc R . .
C6 C 0.0264(3) 0.4390(3) 0.36221(14) 0.0292(8) Uani 1 1 d . . .
C7 C -0.2047(3) 0.2141(2) 0.31859(12) 0.0252(7) Uani 1 1 d . . .
C8 C 0.0561(4) 0.4584(3) 0.29999(14) 0.0363(8) Uani 1 1 d . . .
H8A H -0.0311 0.5008 0.2835 0.054 Uiso 1 1 calc R . .
H8B H 0.0680 0.3820 0.2815 0.054 Uiso 1 1 calc R . .
H8C H 0.1503 0.5048 0.2951 0.054 Uiso 1 1 calc R . .
C9 C -0.3559(3) 0.2665(3) 0.33996(13) 0.0327(7) Uani 1 1 d . . .
H9A H -0.3339 0.3366 0.3624 0.049 Uiso 1 1 calc R . .
H9B H -0.4096 0.2081 0.3629 0.049 Uiso 1 1 calc R . .
H9C H -0.4210 0.2884 0.3082 0.049 Uiso 1 1 calc R . .

loop_
_atom_site_aniso_label
_atom_site_aniso_U_11
_atom_site_aniso_U_22
_atom_site_aniso_U_33
_atom_site_aniso_U_23
_atom_site_aniso_U_13
_atom_site_aniso_U_12
P1 0.0241(6) 0.0215(6) 0.0185(6) 0.0007(3) 0.0004(3) 0.0001(3)
N1 0.0255(13) 0.0234(12) 0.0218(14) 0.0002(10) 0.0010(10) 0.0032(9)
N2 0.0290(12) 0.0202(12) 0.0208(14) 0.0017(9) 0.0025(10) -0.0020(9)
N3 0.0218(13) 0.0323(13) 0.0200(15) -0.0010(10) -0.0006(9) -0.0047(9)
O1 0.0469(15) 0.0396(13) 0.0473(16) 0.0050(11) 0.0064(12) 0.0187(10)
O2 0.0413(13) 0.0388(12) 0.0231(14) 0.0015(9) -0.0007(10) 0.0083(9)
O3 0.0348(12) 0.0303(12) 0.0188(13) 0.0032(9) 0.0010(8) -0.0017(9)
C1 0.0335(16) 0.0210(14) 0.0228(17) -0.0011(12) 0.0033(12) -0.0008(12)
C2 0.0246(15) 0.0414(16) 0.0210(16) 0.0012(13) 0.0011(12) -0.0059(13)
C3 0.0297(15) 0.0265(15) 0.0230(16) -0.0001(12) -0.0028(11) 0.0046(11)
C4 0.0258(15) 0.0284(15) 0.0215(16) -0.0006(12) 0.0015(11) -0.0020(12)
C5 0.0316(16) 0.0231(15) 0.0243(18) -0.0031(13) -0.0009(12) -0.0012(11)
C6 0.0326(17) 0.0209(16) 0.034(2) 0.0023(13) -0.0027(12) -0.0040(12)
C7 0.0313(16) 0.0209(14) 0.0236(19) -0.0014(12) 0.0004(12) -0.0040(11)
C8 0.0460(18) 0.0310(16) 0.032(2) 0.0032(14) -0.0041(14) 0.0016(14)
C9 0.0319(16) 0.0372(17) 0.0288(19) -0.0007(13) -0.0001(13) 0.0034(13)

loop_
_geom_bond_atom_site_label_1
_geom_bond_atom_site_label_2
_geom_bond_distance
_geom_bond_site_symmetry_2
_geom_bond_publ_flag
P1 O3 1.492(3) . ?
P1 C3 1.797(3) . ?
P1 C1 1.817(3) . ?
P1 C2 1.827(3) . ?
N1 C5 1.449(4) . ?
N1 C4 1.456(4) . ?
N1 C3 1.483(4) . ?
N2 C6 1.365(4) . ?
N2 C1 1.471(4) . ?
N2 C4 1.474(4) . ?
N3 C7 1.360(4) . ?
N3 C2 1.462(4) . ?
N3 C5 1.475(4) . ?
O1 C6 1.227(4) . ?
O2 C7 1.236(4) . ?
C6 C8 1.500(5) . ?
C7 C9 1.499(4) . ?

loop_
_cod_related_entry_id
_cod_related_entry_database
_cod_related_entry_code
1 ChemSpider 10580343
